data_7122912
loop_
_publ_author_name
'Greatorex, Sam'
'Vincent, Kevin B.'
'Baldansuren, Amgalanbaatar'
'McInnes, Eric J. L.'
'Patmore, Nathan John'
'Sproules, Stephen'
'Halcrow, Malcolm'

_publ_section_title
;
 Rigidification of a Macrocyclic Tris-Catecholate Scaffold Leads to
 Electronic Localisation of its Mixed Valent Redox Product
;
_journal_name_full 'Chemical Communications'
_journal_paper_doi 10.1039/C8CC10122A
_journal_year 2019
_chemical_formula_moiety 'C26 H24 O6, C4 H8 O, 0.15(C H4 O)'
_chemical_formula_sum 'C30.15 H32.6 O7.15'
_chemical_formula_weight 509.36
_chemical_name_systematic
'2,3,6,7,10,11-Hexahydroxy-4b,8b,12b,12d-tetramethyltribenzo-triquinacene tetrahydrofuran (1/1) methanol (0.5/0.15) solvate'
_space_group_crystal_system triclinic
_space_group_IT_number 2
_space_group_name_Hall '-P 1'
_space_group_name_H-M_alt 'P -1'
_symmetry_space_group_name_Hall '-P 1'
_symmetry_space_group_name_H-M 'P -1'
_atom_sites_solution_hydrogens geom
_atom_sites_solution_primary direct
_atom_sites_solution_secondary difmap
_audit_creation_date 2018-12-18
_audit_creation_method
;
  Olex2 1.2
  (compiled Apr 23 2013 17:54:37, GUI svn.r4466)
;
_audit_update_record
;
2018-12-18 deposited with the CCDC.
2019-01-31 downloaded from the CCDC.
;
_cell_angle_alpha 67.602(12)
_cell_angle_beta 67.891(11)
_cell_angle_gamma 62.042(13)
_cell_formula_units_Z 2
_cell_length_a 11.1115(13)
_cell_length_b 11.3585(16)
_cell_length_c 12.7308(15)
_cell_measurement_reflns_used 2394
_cell_measurement_temperature 120(2)
_cell_measurement_theta_max 73.16
_cell_measurement_theta_min 3.86
_cell_volume 1273.1(3)
_computing_cell_refinement 'CrysAlisPro, Agilent Technologies'
_computing_data_collection 'CrysAlisPro, Agilent Technologies'
_computing_data_reduction 'CrysAlisPro, Agilent Technologies'
_computing_molecular_graphics 'XSEED (Barbour, 2001)'
_computing_publication_material
;
O. V. Dolomanov, L. J. Bourhis, R. J. Gildea, J. A. K. Howard and H. Puschmann,
OLEX2: a complete structure solution, refinement and analysis program.
J. Appl. Cryst. (2009). 42, 339-341.
;
_computing_structure_refinement 'SHELXL-97 (Sheldrick, 1997)'
_computing_structure_solution 'SHELXS-97 (Sheldrick, 1990)'
_diffrn_ambient_temperature 120(2)
_diffrn_detector_area_resol_mean 5.3095
_diffrn_measured_fraction_theta_full 0.945
_diffrn_measured_fraction_theta_max 0.928
_diffrn_measurement_device_type 'SuperNova, Dual, Cu at zero, Atlas'
_diffrn_measurement_method '\w scans'
_diffrn_radiation_monochromator mirror
_diffrn_radiation_type CuK\a
_diffrn_radiation_wavelength 1.54184
_diffrn_reflns_av_R_equivalents 0.0603
_diffrn_reflns_av_unetI/netI 0.0738
_diffrn_reflns_limit_h_max 13
_diffrn_reflns_limit_h_min -13
_diffrn_reflns_limit_k_max 8
_diffrn_reflns_limit_k_min -13
_diffrn_reflns_limit_l_max 15
_diffrn_reflns_limit_l_min -15
_diffrn_reflns_number 9545
_diffrn_reflns_theta_full 72.00
_diffrn_reflns_theta_max 73.55
_diffrn_reflns_theta_min 4.55
_diffrn_source 'fine-focus sealed tube'
_diffrn_standards_decay_% 0
_diffrn_standards_interval_count 0
_diffrn_standards_interval_time 0
_diffrn_standards_number 0
_exptl_absorpt_coefficient_mu 0.771
_exptl_absorpt_correction_T_max 1.000
_exptl_absorpt_correction_T_min 0.772
_exptl_absorpt_correction_type multi-scan
_exptl_absorpt_process_details
; 
CrysAlisPro, Agilent Technologies,
Version 1.171.36.24 (release 03-12-2012 CrysAlis171 .NET)
Empirical absorption correction using spherical harmonics,
 implemented in SCALE3 ABSPACK scaling algorithm.
;
_exptl_crystal_colour colourless
_exptl_crystal_density_diffrn 1.329
_exptl_crystal_density_method 'not measured'
_exptl_crystal_description fragment
_exptl_crystal_F_000 541
_exptl_crystal_recrystallization_method 'Re-crystallisation from solvent: tetrahydrofuran/methanol'
_exptl_crystal_size_max 0.42
_exptl_crystal_size_mid 0.30
_exptl_crystal_size_min 0.15
_refine_diff_density_max 0.921
_refine_diff_density_min -0.449
_refine_diff_density_rms 0.103
_refine_ls_extinction_method none
_refine_ls_goodness_of_fit_ref 1.036
_refine_ls_hydrogen_treatment mixed
_refine_ls_matrix_type full
_refine_ls_number_parameters 366
_refine_ls_number_reflns 4773
_refine_ls_number_restraints 1
_refine_ls_restrained_S_all 1.036
_refine_ls_R_factor_all 0.1092
_refine_ls_R_factor_gt 0.0815
_refine_ls_shift/su_max 0.006
_refine_ls_shift/su_mean 0.001
_refine_ls_structure_factor_coef Fsqd
_refine_ls_weighting_details 'calc w=1/[\s^2^(Fo^2^)+(0.1576P)^2^+0.0000P] where P=(Fo^2^+2Fc^2^)/3'
_refine_ls_weighting_scheme calc
_refine_ls_wR_factor_gt 0.2193
_refine_ls_wR_factor_ref 0.2474
_reflns_number_gt 3374
_reflns_number_total 4773
_reflns_threshold_expression >2sigma(I)
_cod_data_source_file c8cc10122a2.cif
_cod_data_source_block sgctc3
_cod_original_formula_sum 'C30.15 H32.60 O7.15'
_cod_database_code 7122912
_olex2_refinement_description
;
1. Fixed Uiso
 At 1.2 times of:
  All C(H) groups, H39 of O39, All C(H,H) groups
 At 1.5 times of:
  All C(H,H,H) groups, H28 of O28, H27 of O27, H17 of O17, H18 of O18, H7 of
  O7, H8 of O8
2. Restrained distances
 H39-H34B
 -2.4 with sigma of 0.02
3. Others
 Fixed Sof: C38(0.15) H38A(0.15) H38B(0.15) H38C(0.15) O39(0.15) H39(0.15)
4.a Secondary CH2 refined with riding coordinates:
 C34(H34A,H34B), C35(H35A,H35B), C36(H36A,H36B), C37(H37A,H37B)
4.b Aromatic/amide H refined with riding coordinates:
 C2(H2), C5(H5), C12(H12), C15(H15), C22(H22), C25(H25)
4.c Idealised Me refined as rotating group:
 C10(H10A,H10B,H10C), C20(H20A,H20B,H20C), C30(H30A,H30B,H30C), C32(H32A,H32B,
 H32C), C38(H38A,H38B,H38C)
4.d Idealised tetrahedral OH refined as rotating group:
 O39(H39)
;

loop_
_space_group_symop_id
_space_group_symop_operation_xyz
1 'x, y, z'
2 '-x, -y, -z'

loop_
_atom_site_label
_atom_site_type_symbol
_atom_site_fract_x
_atom_site_fract_y
_atom_site_fract_z
_atom_site_U_iso_or_equiv
_atom_site_adp_type
_atom_site_occupancy
_atom_site_symmetry_multiplicity
_atom_site_calc_flag
_atom_site_refinement_flags
C1 C 0.7762(3) 0.9541(3) 0.1829(3) 0.0229(6) Uani 1 1 d .
C2 C 0.7256(3) 1.0454(3) 0.2515(3) 0.0241(6) Uani 1 1 d .
H2 H 0.6348 1.1164 0.2532 0.029 Uiso 1 1 calc R
C3 C 0.8074(3) 1.0331(3) 0.3172(3) 0.0235(6) Uani 1 1 d .
C4 C 0.9420(3) 0.9278(3) 0.3150(3) 0.0249(7) Uani 1 1 d .
C5 C 0.9931(3) 0.8385(3) 0.2450(3) 0.0249(7) Uani 1 1 d .
H5 H 1.0845 0.7685 0.2420 0.030 Uiso 1 1 calc R
C6 C 0.9097(3) 0.8516(3) 0.1786(3) 0.0231(6) Uani 1 1 d .
O7 O 0.7592(2) 1.1252(2) 0.3834(2) 0.0279(5) Uani 1 1 d .
H7 H 0.767(5) 1.087(5) 0.456(5) 0.042 Uiso 1 1 d .
O8 O 1.0141(2) 0.9214(3) 0.3851(2) 0.0309(5) Uani 1 1 d .
H8 H 1.080(6) 0.844(6) 0.379(4) 0.046 Uiso 1 1 d .
C9 C 0.9459(3) 0.7619(3) 0.0993(3) 0.0268(7) Uani 1 1 d .
C10 C 1.0808(4) 0.7639(5) 0.0029(4) 0.0417(9) Uani 1 1 d .
H10A H 1.1605 0.7211 0.0388 0.062 Uiso 1 1 calc R
H10B H 1.0696 0.8593 -0.0397 0.062 Uiso 1 1 calc R
H10C H 1.0981 0.7126 -0.0515 0.062 Uiso 1 1 calc R
C11 C 0.9604(3) 0.6154(3) 0.1680(3) 0.0247(6) Uani 1 1 d .
C12 C 1.0688(3) 0.5144(3) 0.2192(3) 0.0284(7) Uani 1 1 d .
H12 H 1.1449 0.5343 0.2148 0.034 Uiso 1 1 calc R
C13 C 1.0663(3) 0.3847(3) 0.2768(3) 0.0287(7) Uani 1 1 d .
C14 C 0.9525(3) 0.3567(3) 0.2856(3) 0.0260(7) Uani 1 1 d .
C15 C 0.8439(3) 0.4565(3) 0.2342(3) 0.0260(7) Uani 1 1 d .
H15 H 0.7675 0.4367 0.2392 0.031 Uiso 1 1 calc R
C16 C 0.8484(3) 0.5870(3) 0.1746(3) 0.0231(6) Uani 1 1 d .
O17 O 1.1756(3) 0.2852(3) 0.3236(3) 0.0388(6) Uani 1 1 d .
H17 H 1.176(6) 0.204(6) 0.338(5) 0.058 Uiso 1 1 d .
O18 O 0.9599(3) 0.2255(2) 0.3452(2) 0.0320(6) Uani 1 1 d .
H18 H 0.889(6) 0.215(5) 0.350(4) 0.048 Uiso 1 1 d .
C19 C 0.7448(3) 0.7069(3) 0.1080(3) 0.0248(7) Uani 1 1 d .
C20 C 0.7280(5) 0.6597(5) 0.0179(4) 0.0472(10) Uani 1 1 d .
H20A H 0.8205 0.6177 -0.0313 0.071 Uiso 1 1 calc R
H20B H 0.6691 0.7393 -0.0314 0.071 Uiso 1 1 calc R
H20C H 0.6836 0.5922 0.0588 0.071 Uiso 1 1 calc R
C21 C 0.6036(3) 0.7721(3) 0.1862(3) 0.0230(6) Uani 1 1 d .
C22 C 0.5039(3) 0.7137(3) 0.2534(3) 0.0259(7) Uani 1 1 d .
H22 H 0.5219 0.6230 0.2540 0.031 Uiso 1 1 calc R
C23 C 0.3777(3) 0.7889(3) 0.3195(3) 0.0256(7) Uani 1 1 d .
C24 C 0.3515(3) 0.9224(3) 0.3169(3) 0.0240(6) Uani 1 1 d .
C25 C 0.4506(3) 0.9810(3) 0.2498(3) 0.0240(6) Uani 1 1 d .
H25 H 0.4323 1.0721 0.2482 0.029 Uiso 1 1 calc R
C26 C 0.5778(3) 0.9041(3) 0.1845(3) 0.0222(6) Uani 1 1 d .
O27 O 0.2771(2) 0.7356(3) 0.3900(2) 0.0341(6) Uani 1 1 d .
H27 H 0.303(5) 0.642(6) 0.392(4) 0.051 Uiso 1 1 d .
O28 O 0.2271(2) 0.9989(2) 0.3845(2) 0.0284(5) Uani 1 1 d .
H28 H 0.166(6) 0.990(5) 0.388(4) 0.043 Uiso 1 1 d .
C29 C 0.7005(3) 0.9481(3) 0.1082(3) 0.0246(7) Uani 1 1 d .
C30 C 0.6494(4) 1.0876(4) 0.0207(3) 0.0386(8) Uani 1 1 d .
H30A H 0.5800 1.1574 0.0635 0.058 Uiso 1 1 calc R
H30B H 0.6064 1.0799 -0.0297 0.058 Uiso 1 1 calc R
H30C H 0.7293 1.1146 -0.0277 0.058 Uiso 1 1 calc R
C31 C 0.8096(3) 0.8222(3) 0.0525(3) 0.0261(7) Uani 1 1 d .
C32 C 0.8409(5) 0.8627(4) -0.0799(3) 0.0418(9) Uani 1 1 d .
H32A H 0.8761 0.9370 -0.1106 0.063 Uiso 1 1 calc R
H32B H 0.7549 0.8944 -0.1046 0.063 Uiso 1 1 calc R
H32C H 0.9121 0.7830 -0.1103 0.063 Uiso 1 1 calc R
O33 O 0.3248(3) 0.4881(3) 0.3941(3) 0.0546(9) Uani 1 1 d .
C34 C 0.4529(5) 0.3687(5) 0.4056(6) 0.0631(15) Uani 1 1 d .
H34A H 0.4993 0.3733 0.4560 0.076 Uiso 1 1 calc R
H34B H 0.5189 0.3613 0.3280 0.076 Uiso 1 1 calc RD
C35 C 0.4065(4) 0.2475(4) 0.4615(4) 0.0471(10) Uani 1 1 d .
H35A H 0.3948 0.2193 0.4024 0.057 Uiso 1 1 calc R
H35B H 0.4735 0.1675 0.5050 0.057 Uiso 1 1 calc R
C36 C 0.2681(5) 0.3081(5) 0.5425(4) 0.0522(11) Uani 1 1 d .
H36A H 0.2818 0.3035 0.6167 0.063 Uiso 1 1 calc R
H36B H 0.2062 0.2590 0.5606 0.063 Uiso 1 1 calc R
C37 C 0.2065(4) 0.4560(5) 0.4753(4) 0.0429(9) Uani 1 1 d .
H37A H 0.1421 0.4660 0.4331 0.051 Uiso 1 1 calc R
H37B H 0.1540 0.5177 0.5289 0.051 Uiso 1 1 calc R
C38 C 0.462(4) 0.489(4) 0.074(3) 0.064(9) Uiso 0.15 1 d P
H38A H 0.3958 0.5751 0.0955 0.096 Uiso 0.15 1 calc PR
H38B H 0.4154 0.4236 0.1024 0.096 Uiso 0.15 1 calc PR
H38C H 0.4957 0.5065 -0.0117 0.096 Uiso 0.15 1 calc PR
O39 O 0.572(4) 0.435(4) 0.122(3) 0.091(9) Uiso 0.15 1 d P
H39 H 0.6106 0.3494 0.1275 0.109 Uiso 0.15 1 calc PRD

loop_
_atom_site_aniso_label
_atom_site_aniso_U_11
_atom_site_aniso_U_22
_atom_site_aniso_U_33
_atom_site_aniso_U_23
_atom_site_aniso_U_13
_atom_site_aniso_U_12
C1 0.0225(14) 0.0212(15) 0.0251(14) -0.0006(11) -0.0073(11) -0.0112(12)
C2 0.0191(13) 0.0203(15) 0.0308(16) -0.0043(12) -0.0065(11) -0.0071(11)
C3 0.0223(14) 0.0212(15) 0.0296(15) -0.0061(12) -0.0065(11) -0.0102(12)
C4 0.0234(14) 0.0245(16) 0.0294(16) -0.0017(12) -0.0090(12) -0.0130(12)
C5 0.0183(13) 0.0203(16) 0.0374(17) -0.0067(12) -0.0060(12) -0.0093(12)
C6 0.0225(14) 0.0210(15) 0.0258(15) -0.0034(11) -0.0036(11) -0.0119(12)
O7 0.0242(11) 0.0259(12) 0.0362(13) -0.0117(10) -0.0077(9) -0.0082(9)
O8 0.0269(11) 0.0258(13) 0.0451(14) -0.0104(10) -0.0171(10) -0.0063(10)
C9 0.0223(14) 0.0259(17) 0.0325(16) -0.0073(13) -0.0043(12) -0.0113(13)
C10 0.0377(19) 0.045(2) 0.044(2) -0.0147(17) -0.0020(16) -0.0205(17)
C11 0.0227(14) 0.0232(16) 0.0293(15) -0.0113(12) -0.0027(11) -0.0086(12)
C12 0.0223(14) 0.0249(17) 0.0435(19) -0.0144(14) -0.0079(13) -0.0089(12)
C13 0.0281(16) 0.0234(17) 0.0383(17) -0.0115(13) -0.0119(13) -0.0067(13)
C14 0.0279(15) 0.0199(16) 0.0308(16) -0.0078(12) -0.0078(12) -0.0080(12)
C15 0.0231(14) 0.0237(17) 0.0359(17) -0.0109(13) -0.0064(12) -0.0104(12)
C16 0.0219(14) 0.0248(16) 0.0244(14) -0.0099(12) -0.0037(11) -0.0089(12)
O17 0.0330(13) 0.0213(13) 0.0674(18) -0.0094(12) -0.0276(12) -0.0040(10)
O18 0.0298(12) 0.0211(12) 0.0442(14) -0.0035(10) -0.0124(10) -0.0099(10)
C19 0.0234(14) 0.0245(17) 0.0295(15) -0.0107(12) -0.0054(12) -0.0091(12)
C20 0.047(2) 0.053(3) 0.050(2) -0.0204(19) -0.0161(18) -0.0165(19)
C21 0.0191(13) 0.0249(16) 0.0263(15) -0.0054(12) -0.0094(11) -0.0072(12)
C22 0.0227(14) 0.0200(16) 0.0365(17) -0.0057(12) -0.0111(12) -0.0074(12)
C23 0.0210(14) 0.0236(16) 0.0329(16) -0.0033(12) -0.0120(12) -0.0077(12)
C24 0.0189(13) 0.0218(16) 0.0283(15) -0.0064(12) -0.0096(11) -0.0023(11)
C25 0.0239(14) 0.0196(15) 0.0314(15) -0.0073(12) -0.0108(12) -0.0066(12)
C26 0.0213(14) 0.0201(15) 0.0270(15) -0.0042(11) -0.0117(11) -0.0060(12)
O27 0.0208(11) 0.0262(13) 0.0517(15) -0.0079(11) -0.0063(10) -0.0094(9)
O28 0.0202(11) 0.0260(12) 0.0373(13) -0.0104(9) -0.0063(9) -0.0062(9)
C29 0.0246(14) 0.0223(16) 0.0281(15) -0.0054(12) -0.0083(12) -0.0089(12)
C30 0.0413(19) 0.034(2) 0.042(2) -0.0017(15) -0.0180(16) -0.0153(16)
C31 0.0285(15) 0.0238(16) 0.0275(16) -0.0045(12) -0.0079(12) -0.0117(13)
C32 0.049(2) 0.041(2) 0.0301(18) -0.0067(15) -0.0063(15) -0.0172(18)
O33 0.0375(15) 0.0338(15) 0.076(2) -0.0115(14) 0.0054(14) -0.0170(12)
C34 0.040(2) 0.036(2) 0.097(4) -0.007(2) -0.008(2) -0.0151(19)
C35 0.042(2) 0.036(2) 0.065(3) -0.0004(19) -0.0290(19) -0.0133(17)
C36 0.063(3) 0.059(3) 0.039(2) -0.0043(19) -0.0077(19) -0.036(2)
C37 0.0380(19) 0.051(2) 0.047(2) -0.0223(18) 0.0021(16) -0.0241(18)

loop_
_atom_type_symbol
_atom_type_description
_atom_type_scat_dispersion_real
_atom_type_scat_dispersion_imag
_atom_type_scat_source
C C 0.0181 0.0091 'International Tables Vol C Tables 4.2.6.8 and 6.1.1.4'
H H 0.0000 0.0000 'International Tables Vol C Tables 4.2.6.8 and 6.1.1.4'
O O 0.0492 0.0322 'International Tables Vol C Tables 4.2.6.8 and 6.1.1.4'

loop_
_geom_angle_atom_site_label_1
_geom_angle_atom_site_label_2
_geom_angle_atom_site_label_3
_geom_angle
C2 C1 C29 127.7(3)
C6 C1 C2 120.2(3)
C6 C1 C29 112.1(3)
C1 C2 H2 120.0
C3 C2 C1 120.0(3)
C3 C2 H2 120.0
C2 C3 C4 120.1(3)
O7 C3 C2 120.3(3)
O7 C3 C4 119.6(3)
C5 C4 C3 119.8(3)
O8 C4 C3 116.0(3)
O8 C4 C5 124.2(3)
C4 C5 H5 120.1
C4 C5 C6 119.8(3)
C6 C5 H5 120.1
C1 C6 C5 120.1(3)
C1 C6 C9 112.4(3)
C5 C6 C9 127.5(3)
C3 O7 H7 115(3)
C4 O8 H8 97(3)
C6 C9 C10 110.4(3)
C6 C9 C31 104.4(3)
C10 C9 C31 114.7(3)
C11 C9 C6 111.8(3)
C11 C9 C10 110.8(3)
C11 C9 C31 104.4(2)
C9 C10 H10A 109.5
C9 C10 H10B 109.5
C9 C10 H10C 109.5
H10A C10 H10B 109.5
H10A C10 H10C 109.5
H10B C10 H10C 109.5
C12 C11 C9 127.8(3)
C12 C11 C16 120.2(3)
C16 C11 C9 112.0(3)
C11 C12 H12 120.0
C13 C12 C11 120.0(3)
C13 C12 H12 120.0
C12 C13 C14 119.9(3)
O17 C13 C12 119.4(3)
O17 C13 C14 120.8(3)
C15 C14 C13 120.7(3)
O18 C14 C13 115.1(3)
O18 C14 C15 124.2(3)
C14 C15 H15 120.5
C14 C15 C16 119.0(3)
C16 C15 H15 120.5
C11 C16 C15 120.2(3)
C11 C16 C19 112.7(3)
C15 C16 C19 127.1(3)
C13 O17 H17 111(4)
C14 O18 H18 111(4)
C16 C19 C20 109.2(3)
C16 C19 C21 113.6(3)
C16 C19 C31 104.3(2)
C20 C19 C31 114.4(3)
C21 C19 C20 111.0(3)
C21 C19 C31 104.2(3)
C19 C20 H20A 109.5
C19 C20 H20B 109.5
C19 C20 H20C 109.5
H20A C20 H20B 109.5
H20A C20 H20C 109.5
H20B C20 H20C 109.5
C22 C21 C19 127.0(3)
C26 C21 C19 112.6(3)
C26 C21 C22 120.4(3)
C21 C22 H22 120.1
C23 C22 C21 119.7(3)
C23 C22 H22 120.1
C24 C23 C22 119.7(3)
O27 C23 C22 122.4(3)
O27 C23 C24 117.8(3)
C23 C24 O28 120.9(3)
C25 C24 C23 120.6(3)
C25 C24 O28 118.5(3)
C24 C25 H25 120.4
C24 C25 C26 119.2(3)
C26 C25 H25 120.4
C21 C26 C25 120.3(3)
C21 C26 C29 112.5(3)
C25 C26 C29 127.2(3)
C23 O27 H27 114(3)
C24 O28 H28 114(4)
C1 C29 C26 111.0(2)
C1 C29 C30 110.9(3)
C1 C29 C31 104.5(2)
C26 C29 C30 110.4(3)
C26 C29 C31 103.9(3)
C30 C29 C31 115.8(3)
C29 C30 H30A 109.5
C29 C30 H30B 109.5
C29 C30 H30C 109.5
H30A C30 H30B 109.5
H30A C30 H30C 109.5
H30B C30 H30C 109.5
C9 C31 C19 106.4(2)
C9 C31 C29 106.6(3)
C29 C31 C19 106.6(2)
C32 C31 C9 112.4(3)
C32 C31 C19 111.9(3)
C32 C31 C29 112.5(3)
C31 C32 H32A 109.5
C31 C32 H32B 109.5
C31 C32 H32C 109.5
H32A C32 H32B 109.5
H32A C32 H32C 109.5
H32B C32 H32C 109.5
C37 O33 C34 109.9(3)
O33 C34 H34A 110.8
O33 C34 H34B 110.8
O33 C34 C35 104.6(3)
H34A C34 H34B 108.9
C35 C34 H34A 110.8
C35 C34 H34B 110.8
C34 C35 H35A 111.6
C34 C35 H35B 111.6
H35A C35 H35B 109.4
C36 C35 C34 101.1(4)
C36 C35 H35A 111.6
C36 C35 H35B 111.6
C35 C36 H36A 110.9
C35 C36 H36B 110.9
C35 C36 C37 104.2(3)
H36A C36 H36B 108.9
C37 C36 H36A 110.9
C37 C36 H36B 110.9
O33 C37 C36 105.4(3)
O33 C37 H37A 110.7
O33 C37 H37B 110.7
C36 C37 H37A 110.7
C36 C37 H37B 110.7
H37A C37 H37B 108.8
H38A C38 H38B 109.5
H38A C38 H38C 109.5
H38B C38 H38C 109.5
O39 C38 H38A 109.5
O39 C38 H38B 109.5
O39 C38 H38C 109.5
C38 O39 H39 109.5

loop_
_geom_bond_atom_site_label_1
_geom_bond_atom_site_label_2
_geom_bond_distance
C1 C2 1.390(5)
C1 C6 1.388(4)
C1 C29 1.523(4)
C2 H2 0.9500
C2 C3 1.382(4)
C3 C4 1.409(4)
C3 O7 1.378(4)
C4 C5 1.383(5)
C4 O8 1.370(4)
C5 H5 0.9500
C5 C6 1.400(4)
C6 C9 1.521(5)
O7 H7 0.88(5)
O8 H8 0.85(5)
C9 C10 1.543(5)
C9 C11 1.518(4)
C9 C31 1.585(4)
C10 H10A 0.9800
C10 H10B 0.9800
C10 H10C 0.9800
C11 C12 1.385(5)
C11 C16 1.392(4)
C12 H12 0.9500
C12 C13 1.382(5)
C13 C14 1.399(5)
C13 O17 1.361(4)
C14 C15 1.384(5)
C14 O18 1.369(4)
C15 H15 0.9500
C15 C16 1.400(4)
C16 C19 1.511(4)
O17 H17 0.87(6)
O18 H18 0.83(6)
C19 C20 1.537(5)
C19 C21 1.516(4)
C19 C31 1.590(4)
C20 H20A 0.9800
C20 H20B 0.9800
C20 H20C 0.9800
C21 C22 1.394(4)
C21 C26 1.381(5)
C22 H22 0.9500
C22 C23 1.394(5)
C23 C24 1.393(5)
C23 O27 1.373(4)
C24 C25 1.390(5)
C24 O28 1.398(4)
C25 H25 0.9500
C25 C26 1.401(4)
C26 C29 1.525(4)
O27 H27 0.96(6)
O28 H28 0.71(5)
C29 C30 1.537(5)
C29 C31 1.587(5)
C30 H30A 0.9800
C30 H30B 0.9800
C30 H30C 0.9800
C31 C32 1.515(5)
C32 H32A 0.9800
C32 H32B 0.9800
C32 H32C 0.9800
O33 C34 1.443(6)
O33 C37 1.438(5)
C34 H34A 0.9900
C34 H34B 0.9900
C34 C35 1.521(6)
C35 H35A 0.9900
C35 H35B 0.9900
C35 C36 1.502(7)
C36 H36A 0.9900
C36 H36B 0.9900
C36 C37 1.513(7)
C37 H37A 0.9900
C37 H37B 0.9900
C38 H38A 0.9800
C38 H38B 0.9800
C38 H38C 0.9800
C38 O39 1.34(5)
O39 H39 0.8400

loop_
_geom_hbond_atom_site_label_D
_geom_hbond_atom_site_label_H
_geom_hbond_atom_site_label_A
_geom_hbond_distance_DH
_geom_hbond_distance_HA
_geom_hbond_distance_DA
_geom_hbond_angle_DHA
_geom_hbond_site_symmetry_A
O7 H7 O28 0.88(5) 1.90(5) 2.775(4) 176(5) 2_676
O8 H8 O27 0.85(5) 1.98(5) 2.693(3) 141(5) 1_655
O17 H17 O28 0.87(6) 2.02(6) 2.859(4) 164(5) 1_645
O18 H18 O7 0.83(6) 1.97(6) 2.766(3) 160(5) 1_545
O27 H27 O33 0.96(6) 1.64(6) 2.588(4) 172(5) .
O28 H28 O8 0.71(5) 2.18(6) 2.883(3) 167(6) 1_455
